data_1511438
loop_
_publ_author_name
'Ploog, K.'
'Kasper, J.S.'
'Vlasse, M.'
'Naslain, R.'

_publ_section_title
;
 The crystal structure of tetragonal boron
;
_journal_name_full 'Journal of the Less-Common Metals'
_journal_page_first 1
_journal_page_last 6
_journal_paper_doi 10.1016/0022-5088(79)90067-5
_journal_volume 67
_journal_year 1979
_chemical_formula_sum B
_space_group_IT_number 76
_symmetry_space_group_name_Hall 'P 4w'
_symmetry_space_group_name_H-M 'P 41'
_cell_angle_alpha 90
_cell_angle_beta 90
_cell_angle_gamma 90
_cell_formula_units_Z 190
_cell_length_a 10.14
_cell_length_b 10.14
_cell_length_c 14.17
_cell_volume 1456.954
_citation_journal_id_ASTM JCOMAH
_cod_data_source_file boron0-1_61.cif
_cod_data_source_block B1
_cod_original_formula_sum B1
_cod_database_code 1511438

loop_
_symmetry_equiv_pos_as_xyz
x,y,z
-y,x,z+1/4
-x,-y,z+1/2
y,-x,z+3/4

loop_
_atom_site_label
_atom_site_type_symbol
_atom_site_fract_x
_atom_site_fract_y
_atom_site_fract_z
_atom_site_occupancy
_atom_site_U_iso_or_equiv
B42 B 0.145 0.433 0.466 0.5 0.0
B8 B 0.388 0.608 0.806 1 0.0
B41 B 0.332 0.801 0.629 1 0.0
B30 B 0.091 0.688 0.552 1 0.0
B43 B 0.061 0.36 0.035 0.5 0.0
B25 B 0.468 0.614 0.413 1 0.0
B17 B 0.26 0.702 0.86 1 0.0
B15 B 0.365 0.613 0.934 1 0.0
B18 B 0.317 0.554 0.362 1 0.0
B28 B 0.292 0.955 0.574 1 0.0
B1 B 0.877 0.742 0.128 1 0.0
B48 B 0.394 0.46 0.883 1 0.0
B20 B 0.389 0.698 0.325 1 0.0
B36 B 0.439 0.685 0.524 1 0.0
B13 B 0.194 0.616 0.932 1 0.0
B32 B 0.171 0.767 0.455 1 0.0
B14 B 0.112 0.864 0.065 1 0.0
B4 B 0.271 0.468 0.969 1 0.0
B10 B 0.098 0.622 0.845 1 0.0
B34 B 0.131 0.461 0.79 1 0.0
B40 B 0.29 0.839 0.384 1 0.0
B26 B 0.113 0.964 0.589 1 0.0
B9 B 0.118 0.6 0.155 1 0.0
B7 B 0.105 0.886 0.191 1 0.0
B47 B 0.956 0.893 0.116 1 0.0
B12 B 0.238 0.377 0.871 1 0.0
B27 B 0.467 0.792 0.42 1 0.0
B19 B 0.056 0.814 0.632 1 0.0
B33 B 0.346 0.536 0.496 1 0.0
B16 B 0.204 0.758 0.144 1 0.0
B11 B 0.113 0.687 0.047 1 0.0
B29 B 0.187 0.589 0.449 1 0.0
B37 B 0.182 0.94 0.476 1 0.0
B6 B 0.22 0.607 0.754 1 0.0
B23 B 0.96 0.628 0.208 1 0.0
B49 B 0.967 0.606 0.078 1 0.0
B5 B 0.109 0.721 0.244 1 0.0
B39 B 0.039 0.534 0.497 1 0.0
B38 B 0.334 0.835 0.497 1 0.0
B44 B 0.225 0.244 0.732 0.47 0.0
B45 B 0.956 0.809 0.225 1 0.0
B3 B 0.963 0.776 0.028 1 0.0
B22 B 0.203 0.696 0.34 1 0.0
B35 B 0.04 0.849 0.503 1 0.0
B24 B 0.193 0.706 0.655 1 0.0
B46 B 0.313 0.459 0.77 1 0.0
B2 B 0.106 0.47 0.92 1 0.0
B31 B 0.265 0.675 0.547 1 0.0
B21 B 0.197 0.886 0.675 1 0.0
